data_2213566
loop_
_publ_author_name
'Jun-Zhi Wang'
'Kun Zou'
'Fang Cheng'
'Fei-Jun Dan'

_publ_section_title 3-Hydroxy-3,6-dimethyl-2-(3-methylbut-2-enylidene)-3,3a,7,7a-tetrahydrobenzofuran-4(2<i>H</i>)-one
_journal_coeditor_code SJ2284
_journal_issue 5
_journal_name_full 'Acta Crystallographica Section E'
_journal_page_first o2706
_journal_page_last o2706
_journal_paper_doi 10.1107/S1600536807019204
_journal_volume 63
_journal_year 2007
_chemical_formula_iupac 'C15 H20 O3'
_chemical_formula_moiety 'C15 H20 O3'
_chemical_formula_sum 'C15 H20 O3'
_chemical_formula_weight 248.31
_chemical_name_systematic
;
3-Hydroxy-3,6-dimethyl-2-(3-methylbut-2-enylidene)-3,3a,7,7a-
tetrahydrobenzofuran-4(2H)-one
;
_space_group_IT_number 19
_symmetry_cell_setting orthorhombic
_symmetry_space_group_name_Hall 'P 2ac 2ab'
_symmetry_space_group_name_H-M 'P 21 21 21'
_atom_sites_solution_hydrogens geom
_atom_sites_solution_primary direct
_atom_sites_solution_secondary difmap
_audit_creation_method SHELXL-97
_cell_angle_alpha 90.00
_cell_angle_beta 90.00
_cell_angle_gamma 90.00
_cell_formula_units_Z 4
_cell_length_a 6.9797(11)
_cell_length_b 9.0174(14)
_cell_length_c 22.840(4)
_cell_measurement_reflns_used 1719
_cell_measurement_temperature 299(2)
_cell_measurement_theta_max 19.12
_cell_measurement_theta_min 2.43
_cell_volume 1437.5(4)
_computing_cell_refinement 'SAINT (Bruker, 2001)'
_computing_data_collection 'SMART (Bruker, 2001)'
_computing_data_reduction SAINT
_computing_molecular_graphics 'PLATON (Spek, 2003)'
_computing_publication_material 'SHELXTL (Sheldrick, 2001)'
_computing_structure_refinement 'SHELXL97 (Sheldrick, 1997)'
_computing_structure_solution 'SHELXS97 (Sheldrick, 1997)'
_diffrn_ambient_temperature 292(2)
_diffrn_measured_fraction_theta_full 0.995
_diffrn_measured_fraction_theta_max 0.995
_diffrn_measurement_device_type 'Bruker SMART 4K CCD area-detector'
_diffrn_measurement_method '\f and \w'
_diffrn_radiation_monochromator graphite
_diffrn_radiation_source 'fine-focus sealed tube'
_diffrn_radiation_type MoK\a
_diffrn_radiation_wavelength 0.71073
_diffrn_reflns_av_R_equivalents 0.0630
_diffrn_reflns_av_sigmaI/netI 0.0365
_diffrn_reflns_limit_h_max 8
_diffrn_reflns_limit_h_min -8
_diffrn_reflns_limit_k_max 11
_diffrn_reflns_limit_k_min -10
_diffrn_reflns_limit_l_max 27
_diffrn_reflns_limit_l_min -27
_diffrn_reflns_number 12406
_diffrn_reflns_theta_full 25.97
_diffrn_reflns_theta_max 25.97
_diffrn_reflns_theta_min 1.78
_diffrn_standards_number 0
_exptl_absorpt_coefficient_mu 0.079
_exptl_absorpt_correction_type none
_exptl_crystal_colour colorless
_exptl_crystal_density_diffrn 1.147
_exptl_crystal_density_method 'not measured'
_exptl_crystal_description plate
_exptl_crystal_F_000 536
_exptl_crystal_size_max 0.20
_exptl_crystal_size_mid 0.20
_exptl_crystal_size_min 0.06
_refine_diff_density_max 0.167
_refine_diff_density_min -0.128
_refine_ls_extinction_method none
_refine_ls_goodness_of_fit_ref 1.067
_refine_ls_hydrogen_treatment mixed
_refine_ls_matrix_type full
_refine_ls_number_parameters 170
_refine_ls_number_reflns 1648
_refine_ls_number_restraints 0
_refine_ls_restrained_S_all 1.067
_refine_ls_R_factor_all 0.0739
_refine_ls_R_factor_gt 0.0521
_refine_ls_shift/su_max 0.000
_refine_ls_shift/su_mean 0.000
_refine_ls_structure_factor_coef Fsqd
_refine_ls_weighting_details 'calc w=1/[\s^2^(Fo^2^)+(0.0518P)^2^+0.1864P] where P=(Fo^2^+2Fc^2^)/3'
_refine_ls_weighting_scheme calc
_refine_ls_wR_factor_gt 0.1099
_refine_ls_wR_factor_ref 0.1173
_reflns_number_gt 1251
_reflns_number_total 1648
_reflns_threshold_expression I>2\s(I)
_cod_data_source_file sj2284.cif
_cod_data_source_block I
_cod_database_code 2213566
_cod_database_fobs_code 2213566

loop_
_symmetry_equiv_pos_as_xyz
'x, y, z'
'-x+1/2, -y, z+1/2'
'-x, y+1/2, -z+1/2'
'x+1/2, -y+1/2, -z'

loop_
_atom_site_type_symbol
_atom_site_label
_atom_site_fract_x
_atom_site_fract_y
_atom_site_fract_z
_atom_site_U_iso_or_equiv
_atom_site_adp_type
_atom_site_calc_flag
_atom_site_refinement_flags
_atom_site_occupancy
C C1 0.9568(4) 0.6484(4) 0.22512(13) 0.0481(8) Uani d . 1
H H1 1.0231 0.5594 0.2112 0.058 Uiso calc R 1
C C2 1.0072(5) 0.7777(4) 0.18612(16) 0.0633(9) Uani d . 1
H H2A 0.9919 0.8686 0.2084 0.076 Uiso calc R 1
H H2B 1.1412 0.7698 0.1754 0.076 Uiso calc R 1
C C3 0.8915(6) 0.7897(4) 0.13172(15) 0.0621(9) Uani d . 1
C C4 0.7185(5) 0.7263(4) 0.12712(14) 0.0610(9) Uani d . 1
H H4 0.6499 0.7400 0.0926 0.073 Uiso calc R 1
C C5 0.6334(5) 0.6381(3) 0.17280(13) 0.0504(8) Uani d . 1
C C6 0.7421(4) 0.6173(3) 0.22880(12) 0.0410(7) Uani d . 1
H H6 0.7243 0.5148 0.2419 0.049 Uiso calc R 1
C C7 0.9765(7) 0.8828(5) 0.08408(19) 0.1009(16) Uani d . 1
H H7A 0.8968 0.8774 0.0499 0.151 Uiso calc R 1
H H7B 1.1023 0.8469 0.0748 0.151 Uiso calc R 1
H H7C 0.9848 0.9839 0.0970 0.151 Uiso calc R 1
C C8 0.6780(4) 0.7213(4) 0.27827(13) 0.0453(8) Uani d . 1
C C9 0.8597(4) 0.7356(3) 0.31434(13) 0.0426(7) Uani d . 1
C C10 0.5086(4) 0.6627(5) 0.31343(17) 0.0761(12) Uani d . 1
H H10A 0.4841 0.7276 0.3459 0.114 Uiso calc R 1
H H10B 0.5377 0.5651 0.3277 0.114 Uiso calc R 1
H H10C 0.3973 0.6583 0.2888 0.114 Uiso calc R 1
C C11 0.8786(5) 0.8000(4) 0.36580(13) 0.0513(8) Uani d . 1
H H11 0.7680 0.8346 0.3839 0.062 Uiso calc R 1
C C12 1.0591(5) 0.8210(4) 0.39641(14) 0.0592(9) Uani d . 1
H H12 1.1666 0.7778 0.3794 0.071 Uiso calc R 1
C C13 1.0875(6) 0.8944(5) 0.44550(16) 0.0733(12) Uani d . 1
C C14 1.2835(7) 0.9062(6) 0.47239(19) 0.115(2) Uani d . 1
H H14A 1.3730 0.8494 0.4497 0.173 Uiso calc R 1
H H14B 1.2800 0.8686 0.5117 0.173 Uiso calc R 1
H H14C 1.3228 1.0082 0.4730 0.173 Uiso calc R 1
C C15 0.9326(9) 0.9748(6) 0.4781(2) 0.121(2) Uani d . 1
H H15A 0.8143 0.9670 0.4569 0.182 Uiso calc R 1
H H15B 0.9669 1.0774 0.4821 0.182 Uiso calc R 1
H H15C 0.9175 0.9316 0.5163 0.182 Uiso calc R 1
O O1 0.4750(3) 0.5810(3) 0.16660(10) 0.0689(7) Uani d . 1
O O2 0.6331(4) 0.8598(3) 0.25136(10) 0.0624(7) Uani d . 1
H H2 0.611(7) 0.928(5) 0.2772(16) 0.094 Uiso d . 1
O O3 1.0125(3) 0.6779(3) 0.28456(9) 0.0586(7) Uani d . 1

loop_
_atom_site_aniso_label
_atom_site_aniso_U_11
_atom_site_aniso_U_22
_atom_site_aniso_U_33
_atom_site_aniso_U_12
_atom_site_aniso_U_13
_atom_site_aniso_U_23
C1 0.0400(16) 0.0488(19) 0.0555(18) 0.0054(15) 0.0016(14) -0.0070(15)
C2 0.0491(18) 0.065(2) 0.076(2) -0.0119(19) 0.0105(18) -0.0034(18)
C3 0.077(2) 0.045(2) 0.065(2) -0.0107(19) 0.012(2) -0.0007(16)
C4 0.076(2) 0.055(2) 0.0519(18) -0.008(2) -0.0079(18) 0.0064(17)
C5 0.0547(19) 0.0372(17) 0.0594(19) -0.0026(17) -0.0058(17) -0.0043(15)
C6 0.0439(16) 0.0312(15) 0.0480(16) 0.0012(14) -0.0015(14) 0.0017(13)
C7 0.112(4) 0.097(4) 0.093(3) -0.026(3) 0.018(3) 0.025(3)
C8 0.0384(16) 0.0442(18) 0.0535(17) 0.0015(14) -0.0019(13) -0.0022(14)
C9 0.0379(15) 0.0402(17) 0.0495(17) 0.0023(15) 0.0020(14) 0.0016(14)
C10 0.0425(18) 0.106(3) 0.079(2) -0.012(2) 0.0075(19) -0.024(2)
C11 0.0470(17) 0.055(2) 0.0514(17) 0.0028(17) 0.0028(15) -0.0028(16)
C12 0.061(2) 0.063(2) 0.0534(19) -0.0045(19) -0.0076(16) -0.0009(17)
C13 0.099(3) 0.068(3) 0.053(2) -0.016(2) -0.014(2) 0.0022(19)
C14 0.140(5) 0.119(4) 0.088(3) -0.039(4) -0.059(3) 0.005(3)
C15 0.173(6) 0.102(4) 0.088(3) -0.003(4) 0.006(4) -0.034(3)
O1 0.0621(16) 0.0666(17) 0.0780(16) -0.0244(14) -0.0229(13) 0.0106(13)
O2 0.0681(15) 0.0475(14) 0.0717(15) 0.0215(12) -0.0140(13) -0.0070(12)
O3 0.0374(11) 0.0802(17) 0.0583(13) 0.0118(12) -0.0056(10) -0.0134(12)

loop_
_atom_type_symbol
_atom_type_description
_atom_type_scat_dispersion_real
_atom_type_scat_dispersion_imag
_atom_type_scat_source
C C 0.0033 0.0016 'International Tables Vol C Tables 4.2.6.8 and 6.1.1.4'
H H 0.0000 0.0000 'International Tables Vol C Tables 4.2.6.8 and 6.1.1.4'
O O 0.0106 0.0060 'International Tables Vol C Tables 4.2.6.8 and 6.1.1.4'

loop_
_geom_angle_atom_site_label_1
_geom_angle_atom_site_label_2
_geom_angle_atom_site_label_3
_geom_angle
O3 C1 C2 110.6(3)
O3 C1 C6 104.4(2)
C2 C1 C6 113.8(3)
O3 C1 H1 109.3
C2 C1 H1 109.3
C6 C1 H1 109.3
C3 C2 C1 115.0(3)
C3 C2 H2A 108.5
C1 C2 H2A 108.5
C3 C2 H2B 108.5
C1 C2 H2B 108.5
H2A C2 H2B 107.5
C4 C3 C2 121.6(3)
C4 C3 C7 122.6(4)
C2 C3 C7 115.7(3)
C3 C4 C5 123.4(3)
C3 C4 H4 118.3
C5 C4 H4 118.3
O1 C5 C4 121.3(3)
O1 C5 C6 120.1(3)
C4 C5 C6 118.6(3)
C5 C6 C1 115.3(3)
C5 C6 C8 113.8(2)
C1 C6 C8 102.4(2)
C5 C6 H6 108.3
C1 C6 H6 108.3
C8 C6 H6 108.3
C3 C7 H7A 109.5
C3 C7 H7B 109.5
H7A C7 H7B 109.5
C3 C7 H7C 109.5
H7A C7 H7C 109.5
H7B C7 H7C 109.5
O2 C8 C9 110.1(2)
O2 C8 C10 111.1(3)
C9 C8 C10 113.0(3)
O2 C8 C6 106.4(2)
C9 C8 C6 102.0(2)
C10 C8 C6 113.7(3)
C11 C9 O3 122.2(3)
C11 C9 C8 127.2(3)
O3 C9 C8 110.5(2)
C8 C10 H10A 109.5
C8 C10 H10B 109.5
H10A C10 H10B 109.5
C8 C10 H10C 109.5
H10A C10 H10C 109.5
H10B C10 H10C 109.5
C9 C11 C12 125.0(3)
C9 C11 H11 117.5
C12 C11 H11 117.5
C13 C12 C11 127.3(4)
C13 C12 H12 116.4
C11 C12 H12 116.4
C12 C13 C15 123.9(4)
C12 C13 C14 121.4(4)
C15 C13 C14 114.7(4)
C13 C14 H14A 109.5
C13 C14 H14B 109.5
H14A C14 H14B 109.5
C13 C14 H14C 109.5
H14A C14 H14C 109.5
H14B C14 H14C 109.5
C13 C15 H15A 109.5
C13 C15 H15B 109.5
H15A C15 H15B 109.5
C13 C15 H15C 109.5
H15A C15 H15C 109.5
H15B C15 H15C 109.5
C8 O2 H2 111(3)
C9 O3 C1 109.2(2)

loop_
_geom_bond_atom_site_label_1
_geom_bond_atom_site_label_2
_geom_bond_distance
C1 O3 1.437(4)
C1 C2 1.509(5)
C1 C6 1.527(4)
C1 H1 0.9800
C2 C3 1.485(5)
C2 H2A 0.9700
C2 H2B 0.9700
C3 C4 1.340(5)
C3 C7 1.497(5)
C4 C5 1.441(4)
C4 H4 0.9300
C5 O1 1.228(4)
C5 C6 1.499(4)
C6 C8 1.535(4)
C6 H6 0.9800
C7 H7A 0.9600
C7 H7B 0.9600
C7 H7C 0.9600
C8 O2 1.426(4)
C8 C9 1.517(4)
C8 C10 1.524(4)
C9 C11 1.318(4)
C9 O3 1.368(3)
C10 H10A 0.9600
C10 H10B 0.9600
C10 H10C 0.9600
C11 C12 1.454(4)
C11 H11 0.9300
C12 C13 1.317(5)
C12 H12 0.9300
C13 C15 1.500(7)
C13 C14 1.503(6)
C14 H14A 0.9600
C14 H14B 0.9600
C14 H14C 0.9600
C15 H15A 0.9600
C15 H15B 0.9600
C15 H15C 0.9600
O2 H2 0.86(4)

loop_
_geom_hbond_atom_site_label_D
_geom_hbond_atom_site_label_H
_geom_hbond_atom_site_label_A
_geom_hbond_site_symmetry_A
_geom_hbond_distance_DH
_geom_hbond_distance_HA
_geom_hbond_distance_DA
_geom_hbond_angle_DHA
O2 H2 O1 3_655 0.86(4) 1.98(5) 2.839(3) 173(4)
C10 H10C O3 1_455 0.96 2.693 3.528(4) 145.6

loop_
_geom_torsion_atom_site_label_1
_geom_torsion_atom_site_label_2
_geom_torsion_atom_site_label_3
_geom_torsion_atom_site_label_4
_geom_torsion
O3 C1 C2 C3 -156.0(3)
C6 C1 C2 C3 -39.0(4)
C1 C2 C3 C4 22.0(5)
C1 C2 C3 C7 -160.9(3)
C2 C3 C4 C5 -2.3(5)
C7 C3 C4 C5 -179.1(4)
C3 C4 C5 O1 -179.4(3)
C3 C4 C5 C6 0.8(5)
O1 C5 C6 C1 161.2(3)
C4 C5 C6 C1 -19.1(4)
O1 C5 C6 C8 -81.0(4)
C4 C5 C6 C8 98.8(3)
O3 C1 C6 C5 158.4(2)
C2 C1 C6 C5 37.7(4)
O3 C1 C6 C8 34.2(3)
C2 C1 C6 C8 -86.4(3)
C5 C6 C8 O2 -36.9(3)
C1 C6 C8 O2 88.2(3)
C5 C6 C8 C9 -152.2(2)
C1 C6 C8 C9 -27.2(3)
C5 C6 C8 C10 85.7(3)
C1 C6 C8 C10 -149.2(3)
O2 C8 C9 C11 75.5(4)
C10 C8 C9 C11 -49.4(5)
C6 C8 C9 C11 -171.9(3)
O2 C8 C9 O3 -101.1(3)
C10 C8 C9 O3 133.9(3)
C6 C8 C9 O3 11.5(3)
O3 C9 C11 C12 1.5(5)
C8 C9 C11 C12 -174.8(3)
C9 C11 C12 C13 174.3(4)
C11 C12 C13 C15 -1.8(6)
C11 C12 C13 C14 179.7(4)
C11 C9 O3 C1 -166.2(3)
C8 C9 O3 C1 10.6(3)
C2 C1 O3 C9 94.3(3)
C6 C1 O3 C9 -28.5(3)

loop_
_cod_related_entry_id
_cod_related_entry_database
_cod_related_entry_code
1 ChemSpider 21185061
